data_7207669
loop_
_publ_author_name
'Berg, Nelly'
'Taylor, Stephanie M.'
'Prescimone, Alessandro'
'Brechin, Euan. K.'
'Jones, Leigh F.'

_publ_section_title
;
 Old dog, new tricks: 2,2&#x2032;-biphenol as a bridging and book-end
 ligand in discrete and extended Co(ii) architectures
;
_journal_issue 8
_journal_name_full CrystEngComm
_journal_page_first 2732
_journal_paper_doi 10.1039/c2ce25047k
_journal_volume 14
_journal_year 2012
_chemical_formula_sum 'C48 H48 Co2 N4 O6'
_chemical_formula_weight 894.76
_chemical_name_common (Co2(biphen)2(py)4).2EtOH
_chemical_name_systematic
;
?
;
_space_group_IT_number 2
_symmetry_cell_setting triclinic
_symmetry_space_group_name_Hall '-P 1'
_symmetry_space_group_name_H-M 'P -1'
_atom_sites_solution_hydrogens geom
_atom_sites_solution_primary direct
_atom_sites_solution_secondary difmap
_audit_creation_method SHELXL-97
_cell_angle_alpha 114.31(3)
_cell_angle_beta 92.94(3)
_cell_angle_gamma 115.71(3)
_cell_formula_units_Z 1
_cell_length_a 10.416(2)
_cell_length_b 11.022(2)
_cell_length_c 11.536(2)
_cell_measurement_reflns_used 5662
_cell_measurement_temperature 150(2)
_cell_measurement_theta_max 25.35
_cell_measurement_theta_min 3.3669
_cell_volume 1044.0(6)
_computing_cell_refinement
;
CrysAlisPro, Oxford Diffraction Ltd.,
Version 1.171.34.9 (release 08-12-2009 CrysAlis171 .NET)
(compiled Dec 8 2009,17:31:18)
;
_computing_data_collection
;
CrysAlisPro, Oxford Diffraction Ltd.,
Version 1.171.34.9 (release 08-12-2009 CrysAlis171 .NET)
(compiled Dec 8 2009,17:31:18)
;
_computing_data_reduction
;
CrysAlisPro, Oxford Diffraction Ltd.,
Version 1.171.34.9 (release 08-12-2009 CrysAlis171 .NET)
(compiled Dec 8 2009,17:31:18)
;
_computing_molecular_graphics 'ORTEX (P.McArdle, 1995)'
_computing_publication_material 'SHELXL-97/2 (Sheldrick,1997)'
_computing_structure_refinement 'SHELXL-97 (Sheldrick, 1997)'
_computing_structure_solution 'SHELXS-97 (Sheldrick, 1990)'
_diffrn_ambient_temperature 150(2)
_diffrn_detector_area_resol_mean 16.1048
_diffrn_measured_fraction_theta_full 0.998
_diffrn_measured_fraction_theta_max 0.998
_diffrn_measurement_details
;
1 omega -2.00 87.00 1.0000 25.0000
omega____ theta____ kappa____ phi______ frames
- 19.7341 64.0000 48.0000 89
2 omega 7.00 83.00 1.0000 25.0000
omega____ theta____ kappa____ phi______ frames
- 19.7341 77.0000 -180.0000 76
3 omega -44.00 50.00 1.0000 25.0000
omega____ theta____ kappa____ phi______ frames
- 19.7341 -77.0000 -90.0000 94
4 omega -8.00 32.00 1.0000 25.0000
omega____ theta____ kappa____ phi______ frames
- 19.7341 77.0000 150.0000 40
5 omega 59.00 89.00 1.0000 25.0000
omega____ theta____ kappa____ phi______ frames
- 19.7341 77.0000 150.0000 30
6 omega 56.00 91.00 1.0000 25.0000
omega____ theta____ kappa____ phi______ frames
- 19.7341 37.0000 -30.0000 35
;
_diffrn_measurement_device_type 'Xcalibur, Sapphire3'
_diffrn_measurement_method '\w scans'
_diffrn_orient_matrix_UB_11 0.0151918000
_diffrn_orient_matrix_UB_12 0.0226206000
_diffrn_orient_matrix_UB_13 -0.0493453000
_diffrn_orient_matrix_UB_21 0.0742284000
_diffrn_orient_matrix_UB_22 0.0165421000
_diffrn_orient_matrix_UB_23 0.0174568000
_diffrn_orient_matrix_UB_31 -0.0213864000
_diffrn_orient_matrix_UB_32 -0.0765715000
_diffrn_orient_matrix_UB_33 -0.0469000000
_diffrn_radiation_monochromator graphite
_diffrn_radiation_source 'Enhance (Mo) X-ray Source'
_diffrn_radiation_type 'Mo K\a'
_diffrn_radiation_wavelength 0.7107
_diffrn_reflns_av_R_equivalents 0.0154
_diffrn_reflns_limit_h_max 13
_diffrn_reflns_limit_h_min -14
_diffrn_reflns_limit_k_max 13
_diffrn_reflns_limit_k_min -12
_diffrn_reflns_limit_l_max 15
_diffrn_reflns_limit_l_min -15
_diffrn_reflns_number 8127
_diffrn_reflns_theta_full 25.35
_diffrn_reflns_theta_max 25.35
_diffrn_reflns_theta_min 3.3669
_exptl_absorpt_coefficient_mu 0.850
_exptl_absorpt_correction_T_max 1.00000
_exptl_absorpt_correction_T_min 0.97768
_exptl_absorpt_correction_type multi-scan
_exptl_absorpt_process_details
;
CrysAlisPro, Oxford Diffraction Ltd.,
Version 1.171.34.9 (release 08-12-2009 CrysAlis171 .NET)
(compiled Dec 8 2009,17:31:18)
Empirical absorption correction using spherical harmonics,
implemented in SCALE3 ABSPACK scaling algorithm.
;
_exptl_crystal_colour Purple
_exptl_crystal_density_diffrn 1.423
_exptl_crystal_density_method 'not measured'
_exptl_crystal_description Block
_exptl_crystal_F_000 466
_exptl_crystal_size_max 0.25
_exptl_crystal_size_mid 0.20
_exptl_crystal_size_min 0.10
_refine_diff_density_max 1.256
_refine_diff_density_min -0.873
_refine_diff_density_rms 0.059
_refine_ls_extinction_method none
_refine_ls_goodness_of_fit_ref 1.042
_refine_ls_hydrogen_treatment constr
_refine_ls_matrix_type full
_refine_ls_number_parameters 248
_refine_ls_number_reflns 3814
_refine_ls_number_restraints 0
_refine_ls_restrained_S_all 1.042
_refine_ls_R_factor_all 0.0388
_refine_ls_R_factor_gt 0.0347
_refine_ls_shift/su_max 0.001
_refine_ls_shift/su_mean 0.000
_refine_ls_structure_factor_coef Fsqd
_refine_ls_weighting_details 'calc w=1/[\s^2^(Fo^2^)+(0.0387P)^2^+1.2875P] where P=(Fo^2^+2Fc^2^)/3'
_refine_ls_weighting_scheme calc
_refine_ls_wR_factor_gt 0.0846
_refine_ls_wR_factor_ref 0.0875
_reflns_number_gt 3510
_reflns_number_total 3814
_reflns_threshold_expression >2sigma(I)
_cod_data_source_file c2ce25047k.txt
_cod_data_source_block p-1
_cod_depositor_comments
;
The following automatic conversions were performed:

'_symmetry_cell_setting' value 'Triclinic' changed to 'triclinic'
according to /home/saulius/struct/CIF-dictionaries/cif_core.dic
dictionary named 'cif_core.dic' version 2.4.1 from 2010-06-29.

Automatic conversion script
Id: cif_fix_values 1715 2011-07-08 13:25:40Z adriana 
;
_cod_original_cell_volume 1043.9(4)
_cod_original_sg_symbol_H-M P-1
_cod_database_code 7207669

loop_
_symmetry_equiv_pos_as_xyz
'x, y, z'
'-x, -y, -z'

loop_
_atom_site_label
_atom_site_type_symbol
_atom_site_fract_x
_atom_site_fract_y
_atom_site_fract_z
_atom_site_U_iso_or_equiv
_atom_site_adp_type
_atom_site_occupancy
_atom_site_symmetry_multiplicity
_atom_site_calc_flag
_atom_site_refinement_flags
Co1 Co 0.92873(3) 0.57365(3) 0.60592(3) 0.01607(10) Uani 1 1 d .
N1 N 0.7876(2) 0.6313(2) 0.53727(18) 0.0193(4) Uani 1 1 d .
N2 N 1.0300(2) 0.7930(2) 0.78390(18) 0.0197(4) Uani 1 1 d .
O1 O 0.82081(17) 0.44909(17) 0.68560(15) 0.0210(3) Uani 1 1 d .
O2 O 0.87710(15) 0.38620(16) 0.42566(14) 0.0173(3) Uani 1 1 d .
O3 O 0.70613(14) 0.54241(15) 0.88678(13) 0.0523(5) Uiso 1 1 d .
H3A H 0.6697 0.5425 0.8201 0.063 Uiso 1 1 calc R
C1 C 0.84435(14) 0.33325(15) 0.66829(13) 0.0196(4) Uani 1 1 d R
C2 C 0.93257(14) 0.34911(15) 0.77575(13) 0.0260(5) Uani 1 1 d R
H2 H 0.9749 0.4419 0.8576 0.031 Uiso 1 1 calc R
C3 C 0.9593(3) 0.2330(3) 0.7652(3) 0.0315(6) Uani 1 1 d .
H3 H 1.0200 0.2469 0.8391 0.038 Uiso 1 1 calc R
C4 C 0.8981(3) 0.0972(3) 0.6477(3) 0.0332(6) Uani 1 1 d .
H4 H 0.9152 0.0167 0.6401 0.040 Uiso 1 1 calc R
C5 C 0.8111(3) 0.0797(3) 0.5408(2) 0.0272(5) Uani 1 1 d .
H5 H 0.7691 -0.0142 0.4599 0.033 Uiso 1 1 calc R
C6 C 0.7827(2) 0.1945(2) 0.5471(2) 0.0205(5) Uani 1 1 d .
C7 C 0.6887(2) 0.1641(2) 0.4256(2) 0.0192(4) Uani 1 1 d .
C8 C 0.5500(3) 0.0305(3) 0.3589(2) 0.0259(5) Uani 1 1 d .
H8 H 0.5126 -0.0358 0.3964 0.031 Uiso 1 1 calc R
C9 C 0.4657(3) -0.0078(3) 0.2399(2) 0.0301(6) Uani 1 1 d .
H9 H 0.3705 -0.0976 0.1978 0.036 Uiso 1 1 calc R
C10 C 0.5209(3) 0.0852(3) 0.1825(2) 0.0280(5) Uani 1 1 d .
H10 H 0.4646 0.0582 0.0996 0.034 Uiso 1 1 calc R
C11 C 0.6581(2) 0.2179(3) 0.2457(2) 0.0223(5) Uani 1 1 d .
H11 H 0.6954 0.2817 0.2059 0.027 Uiso 1 1 calc R
C12 C 0.7423(2) 0.2592(2) 0.3673(2) 0.0173(4) Uani 1 1 d .
C13 C 0.7009(3) 0.6677(3) 0.6103(2) 0.0242(5) Uani 1 1 d .
H13 H 0.7130 0.6751 0.6955 0.029 Uiso 1 1 calc R
C14 C 0.5954(3) 0.6948(3) 0.5673(3) 0.0282(5) Uani 1 1 d .
H14 H 0.5365 0.7208 0.6221 0.034 Uiso 1 1 calc R
C15 C 0.5768(3) 0.6835(3) 0.4441(3) 0.0325(6) Uani 1 1 d .
H15 H 0.5029 0.6990 0.4111 0.039 Uiso 1 1 calc R
C16 C 0.6667(2) 0.6495(2) 0.36908(18) 0.0400(7) Uani 1 1 d .
H16 H 0.6581 0.6445 0.2846 0.048 Uiso 1 1 calc R
C17 C 0.7707(2) 0.6226(2) 0.41853(18) 0.0288(5) Uani 1 1 d R
H17 H 0.8315 0.5972 0.3657 0.035 Uiso 1 1 calc R
C18 C 1.0912(3) 0.9181(3) 0.7678(2) 0.0230(5) Uani 1 1 d .
H18 H 1.0711 0.9049 0.6809 0.028 Uiso 1 1 calc R
C19 C 1.1816(3) 1.0647(3) 0.8714(3) 0.0290(5) Uani 1 1 d .
H19 H 1.2224 1.1502 0.8558 0.035 Uiso 1 1 calc R
C20 C 1.2119(3) 1.0852(3) 0.9979(2) 0.0306(6) Uani 1 1 d .
H20 H 1.2741 1.1850 1.0710 0.037 Uiso 1 1 calc R
C21 C 1.1502(3) 0.9579(3) 1.0161(2) 0.0280(5) Uani 1 1 d .
H21 H 1.1693 0.9685 1.1022 0.034 Uiso 1 1 calc R
C22 C 1.0604(2) 0.8148(3) 0.9075(2) 0.0230(5) Uani 1 1 d .
H22 H 1.0182 0.7277 0.9210 0.028 Uiso 1 1 calc R
C50 C 0.6054(3) 0.4106(3) 0.8927(3) 0.0394(6) Uiso 1 1 d .
H50A H 0.5797 0.3181 0.8081 0.047 Uiso 1 1 calc R
H50B H 0.5131 0.4139 0.9033 0.047 Uiso 1 1 calc R
C51 C 0.6667(4) 0.3979(4) 1.0042(3) 0.0473(7) Uiso 1 1 d .
H51A H 0.7496 0.3795 0.9876 0.071 Uiso 1 1 calc R
H51B H 0.5889 0.3121 1.0112 0.071 Uiso 1 1 calc R
H51C H 0.7017 0.4936 1.0871 0.071 Uiso 1 1 calc R

loop_
_atom_site_aniso_label
_atom_site_aniso_U_11
_atom_site_aniso_U_22
_atom_site_aniso_U_33
_atom_site_aniso_U_23
_atom_site_aniso_U_13
_atom_site_aniso_U_12
Co1 0.01529(16) 0.01744(16) 0.01625(16) 0.00790(12) 0.00515(11) 0.00890(12)
N1 0.0188(9) 0.0185(9) 0.0196(9) 0.0073(8) 0.0045(7) 0.0104(8)
N2 0.0182(9) 0.0207(9) 0.0194(9) 0.0074(8) 0.0055(7) 0.0113(8)
O1 0.0256(8) 0.0198(8) 0.0198(8) 0.0105(6) 0.0095(6) 0.0120(7)
O2 0.0149(7) 0.0162(7) 0.0169(7) 0.0059(6) 0.0044(6) 0.0065(6)
C1 0.0175(11) 0.0221(11) 0.0229(11) 0.0147(9) 0.0088(9) 0.0088(9)
C2 0.0231(12) 0.0301(12) 0.0240(12) 0.0157(10) 0.0063(10) 0.0102(10)
C3 0.0275(13) 0.0442(15) 0.0362(14) 0.0301(13) 0.0099(11) 0.0183(12)
C4 0.0359(14) 0.0354(14) 0.0469(16) 0.0297(13) 0.0161(12) 0.0227(12)
C5 0.0291(13) 0.0227(12) 0.0321(13) 0.0157(10) 0.0105(10) 0.0122(10)
C6 0.0188(11) 0.0205(11) 0.0241(11) 0.0128(9) 0.0086(9) 0.0092(9)
C7 0.0176(11) 0.0176(10) 0.0181(11) 0.0047(9) 0.0060(9) 0.0089(9)
C8 0.0213(12) 0.0196(11) 0.0273(12) 0.0069(10) 0.0092(10) 0.0065(10)
C9 0.0167(11) 0.0251(12) 0.0259(12) -0.0003(10) 0.0022(10) 0.0051(10)
C10 0.0204(12) 0.0360(13) 0.0170(11) 0.0035(10) 0.0013(9) 0.0149(11)
C11 0.0211(11) 0.0282(12) 0.0189(11) 0.0095(9) 0.0069(9) 0.0152(10)
C12 0.0133(10) 0.0170(10) 0.0187(10) 0.0046(9) 0.0054(8) 0.0090(9)
C13 0.0233(12) 0.0245(11) 0.0214(11) 0.0074(10) 0.0073(9) 0.0126(10)
C14 0.0246(12) 0.0241(12) 0.0357(14) 0.0100(11) 0.0111(10) 0.0160(10)
C15 0.0304(14) 0.0313(13) 0.0406(15) 0.0161(12) 0.0039(11) 0.0210(12)
C16 0.0581(19) 0.0551(18) 0.0307(14) 0.0254(13) 0.0142(13) 0.0425(16)
C17 0.0365(14) 0.0387(14) 0.0269(12) 0.0188(11) 0.0148(11) 0.0277(12)
C18 0.0238(12) 0.0251(11) 0.0241(12) 0.0116(10) 0.0079(9) 0.0154(10)
C19 0.0267(13) 0.0202(11) 0.0365(14) 0.0110(11) 0.0077(11) 0.0115(10)
C20 0.0227(12) 0.0242(12) 0.0272(13) 0.0010(10) 0.0016(10) 0.0091(10)
C21 0.0227(12) 0.0343(13) 0.0195(11) 0.0079(10) 0.0031(9) 0.0133(11)
C22 0.0210(11) 0.0266(12) 0.0233(11) 0.0121(10) 0.0078(9) 0.0133(10)

loop_
_atom_type_symbol
_atom_type_description
_atom_type_scat_dispersion_real
_atom_type_scat_dispersion_imag
_atom_type_scat_source
C C 0.0033 0.0016 'International Tables Vol C Tables 4.2.6.8 and 6.1.1.4'
H H 0.0000 0.0000 'International Tables Vol C Tables 4.2.6.8 and 6.1.1.4'
N N 0.0061 0.0033 'International Tables Vol C Tables 4.2.6.8 and 6.1.1.4'
O O 0.0106 0.0060 'International Tables Vol C Tables 4.2.6.8 and 6.1.1.4'
Co Co 0.3494 0.9721 'International Tables Vol C Tables 4.2.6.8 and 6.1.1.4'

loop_
_geom_angle_atom_site_label_1
_geom_angle_atom_site_label_2
_geom_angle_atom_site_label_3
_geom_angle
_geom_angle_site_symmetry_1
_geom_angle_site_symmetry_3
O1 Co1 O2 126.68(7) . 2_766
O1 Co1 O2 94.08(7) . .
O2 Co1 O2 76.50(8) 2_766 .
O1 Co1 N1 106.95(7) . .
O2 Co1 N1 125.89(7) 2_766 .
O2 Co1 N1 94.73(7) . .
O1 Co1 N2 96.78(7) . .
O2 Co1 N2 90.98(8) 2_766 .
O2 Co1 N2 166.81(7) . .
N1 Co1 N2 89.25(8) . .
C17 N1 C13 117.96(18) . .
C17 N1 Co1 122.63(14) . .
C13 N1 Co1 119.21(15) . .
C18 N2 C22 117.2(2) . .
C18 N2 Co1 116.41(15) . .
C22 N2 Co1 125.22(15) . .
C1 O1 Co1 116.46(11) . .
C12 O2 Co1 131.87(13) . 2_766
C12 O2 Co1 123.26(13) . .
Co1 O2 Co1 103.50(8) 2_766 .
C50 O3 H3A 109.5 . .
O1 C1 C2 118.69(9) . .
O1 C1 C6 122.97(15) . .
C2 C1 C6 118.33(11) . .
C3 C2 C1 121.64(13) . .
C3 C2 H2 119.2 . .
C1 C2 H2 119.2 . .
C4 C3 C2 120.1(2) . .
C4 C3 H3 120.0 . .
C2 C3 H3 120.0 . .
C3 C4 C5 119.1(2) . .
C3 C4 H4 120.5 . .
C5 C4 H4 120.5 . .
C4 C5 C6 122.5(2) . .
C4 C5 H5 118.7 . .
C6 C5 H5 118.7 . .
C5 C6 C1 118.3(2) . .
C5 C6 C7 118.1(2) . .
C1 C6 C7 123.55(18) . .
C8 C7 C12 118.0(2) . .
C8 C7 C6 120.3(2) . .
C12 C7 C6 121.34(19) . .
C9 C8 C7 121.8(2) . .
C9 C8 H8 119.1 . .
C7 C8 H8 119.1 . .
C10 C9 C8 119.6(2) . .
C10 C9 H9 120.2 . .
C8 C9 H9 120.2 . .
C9 C10 C11 120.0(2) . .
C9 C10 H10 120.0 . .
C11 C10 H10 120.0 . .
C10 C11 C12 120.7(2) . .
C10 C11 H11 119.6 . .
C12 C11 H11 119.6 . .
O2 C12 C11 120.0(2) . .
O2 C12 C7 120.12(19) . .
C11 C12 C7 119.9(2) . .
N1 C13 C14 123.0(2) . .
N1 C13 H13 118.5 . .
C14 C13 H13 118.5 . .
C15 C14 C13 118.9(2) . .
C15 C14 H14 120.6 . .
C13 C14 H14 120.6 . .
C16 C15 C14 118.9(2) . .
C16 C15 H15 120.6 . .
C14 C15 H15 120.6 . .
C15 C16 C17 119.15(13) . .
C15 C16 H16 120.4 . .
C17 C16 H16 120.4 . .
N1 C17 C16 122.08(11) . .
N1 C17 H17 119.0 . .
C16 C17 H17 119.0 . .
N2 C18 C19 123.1(2) . .
N2 C18 H18 118.4 . .
C19 C18 H18 118.4 . .
C18 C19 C20 119.0(2) . .
C18 C19 H19 120.5 . .
C20 C19 H19 120.5 . .
C21 C20 C19 118.6(2) . .
C21 C20 H20 120.7 . .
C19 C20 H20 120.7 . .
C20 C21 C22 119.0(2) . .
C20 C21 H21 120.5 . .
C22 C21 H21 120.5 . .
N2 C22 C21 123.0(2) . .
N2 C22 H22 118.5 . .
C21 C22 H22 118.5 . .
O3 C50 C51 112.4(2) . .
O3 C50 H50A 109.1 . .
C51 C50 H50A 109.1 . .
O3 C50 H50B 109.1 . .
C51 C50 H50B 109.1 . .
H50A C50 H50B 107.8 . .
C50 C51 H51A 109.5 . .
C50 C51 H51B 109.5 . .
H51A C51 H51B 109.5 . .
C50 C51 H51C 109.5 . .
H51A C51 H51C 109.5 . .
H51B C51 H51C 109.5 . .

loop_
_geom_bond_atom_site_label_1
_geom_bond_atom_site_label_2
_geom_bond_distance
_geom_bond_site_symmetry_2
Co1 O1 1.9492(16) .
Co1 O2 1.9624(15) 2_766
Co1 O2 2.0653(18) .
Co1 N1 2.0729(19) .
Co1 N2 2.157(2) .
N1 C17 1.330(3) .
N1 C13 1.341(3) .
N2 C18 1.342(3) .
N2 C22 1.341(3) .
O1 C1 1.340(2) .
O2 C12 1.344(3) .
O2 Co1 1.9624(15) 2_766
O3 C50 1.408(3) .
O3 H3A 0.8400 .
C1 C2 1.4061 .
C1 C6 1.414(3) .
C2 C3 1.384(3) .
C2 H2 0.9500 .
C3 C4 1.377(4) .
C3 H3 0.9500 .
C4 C5 1.385(4) .
C4 H4 0.9500 .
C5 C6 1.394(3) .
C5 H5 0.9500 .
C6 C7 1.491(3) .
C7 C8 1.398(3) .
C7 C12 1.405(3) .
C8 C9 1.383(4) .
C8 H8 0.9500 .
C9 C10 1.381(4) .
C9 H9 0.9500 .
C10 C11 1.384(3) .
C10 H10 0.9500 .
C11 C12 1.395(3) .
C11 H11 0.9500 .
C13 C14 1.376(3) .
C13 H13 0.9500 .
C14 C15 1.371(4) .
C14 H14 0.9500 .
C15 C16 1.373(3) .
C15 H15 0.9500 .
C16 C17 1.3943 .
C16 H16 0.9500 .
C17 H17 0.9500 .
C18 C19 1.378(3) .
C18 H18 0.9500 .
C19 C20 1.378(4) .
C19 H19 0.9500 .
C20 C21 1.379(4) .
C20 H20 0.9500 .
C21 C22 1.380(3) .
C21 H21 0.9500 .
C22 H22 0.9500 .
C50 C51 1.491(4) .
C50 H50A 0.9900 .
C50 H50B 0.9900 .
C51 H51A 0.9800 .
C51 H51B 0.9800 .
C51 H51C 0.9800 .
